data_1559565
loop_
_publ_author_name
'Xing, Tian'
'Prior, Timothy J.'
'Elsegood, Mark R. J.'
'Semikolenova, Nina V.'
'Soshnikov, Igor E.'
'Bryliakov, Konstantin'
'Chen, Kai'
'Redshaw, Carl'

_publ_section_title
;
 Vanadium complexes derived from oxacalix[6]arenes: structural studies and
 use in the ring opening homo-/co-polymerization of
 \e-caprolactone/\d-valerolactone and ethylene polymerization
;
_journal_issue 2
_journal_name_full 'Catalysis Science &amp; Technology'
_journal_page_first 624
_journal_page_last 636
_journal_paper_doi 10.1039/D0CY01979H
_journal_volume 11
_journal_year 2021
_chemical_formula_moiety 'C82 H90 F6 N2 O8 V2'
_chemical_formula_sum 'C82 H90 F6 N2 O8 V2'
_chemical_formula_weight 1447.43
_space_group_crystal_system monoclinic
_space_group_IT_number 14
_space_group_name_Hall '-P 2ybc'
_space_group_name_H-M_alt 'P 1 21/c 1'
_atom_sites_solution_hydrogens geom
_audit_creation_method SHELXL-2018/3
_audit_update_record
;
2020-04-22 deposited with the CCDC.	2020-11-19 downloaded from the CCDC.
;
_cell_angle_alpha 90
_cell_angle_beta 116.080(10)
_cell_angle_gamma 90
_cell_formula_units_Z 4
_cell_length_a 20.0005(13)
_cell_length_b 19.9315(8)
_cell_length_c 22.023(2)
_cell_measurement_reflns_used 6486
_cell_measurement_temperature 100(2)
_cell_measurement_theta_max 25.802
_cell_measurement_theta_min 2.113
_cell_volume 7885.4(12)
_computing_cell_refinement 'CrysAlisPro 1.171.40.53 (Rigaku OD, 2019)'
_computing_data_collection 'CrysAlisPro 1.171.40.53 (Rigaku OD, 2019)'
_computing_data_reduction 'CrysAlisPro 1.171.40.53 (Rigaku OD, 2019)'
_computing_structure_refinement 'SHELXL-2018/3 (Sheldrick, 2018)'
_computing_structure_solution 'SHELXT (Shedlrick, 2019)'
_diffrn_ambient_temperature 100(2)
_diffrn_detector_area_resol_mean 10.000
_diffrn_measured_fraction_theta_full 1.000
_diffrn_measured_fraction_theta_max 1.000
_diffrn_measurement_device_type 'XtaLAB AFC12 (RCD3): Kappa single'
_diffrn_measurement_method \w-scans
_diffrn_radiation_type MoK\a
_diffrn_radiation_wavelength 0.71075
_diffrn_reflns_av_R_equivalents 0.1918
_diffrn_reflns_av_unetI/netI 0.1393
_diffrn_reflns_Laue_measured_fraction_full 1.000
_diffrn_reflns_Laue_measured_fraction_max 1.000
_diffrn_reflns_limit_h_max 23
_diffrn_reflns_limit_h_min -23
_diffrn_reflns_limit_k_max 23
_diffrn_reflns_limit_k_min -23
_diffrn_reflns_limit_l_max 26
_diffrn_reflns_limit_l_min -26
_diffrn_reflns_number 86670
_diffrn_reflns_point_group_measured_fraction_full 1.000
_diffrn_reflns_point_group_measured_fraction_max 1.000
_diffrn_reflns_theta_full 25.028
_diffrn_reflns_theta_max 25.028
_diffrn_reflns_theta_min 1.863
_diffrn_source 'Rotating-anode X-ray tube'
_exptl_absorpt_coefficient_mu 0.305
_exptl_absorpt_correction_T_max 1.0000
_exptl_absorpt_correction_T_min 0.55466
_exptl_absorpt_correction_type multi-scan
_exptl_absorpt_process_details
;
CrysAlisPro 1.171.40.53 (Rigaku Oxford Diffraction, 2019)
Empirical absorption correction using spherical harmonics,
 implemented in SCALE3 ABSPACK scaling algorithm.
;
_exptl_crystal_colour 'dark red'
_exptl_crystal_density_diffrn 1.219
_exptl_crystal_description needle
_exptl_crystal_F_000 3040
_exptl_crystal_size_max 0.12
_exptl_crystal_size_mid 0.02
_exptl_crystal_size_min 0.01
_refine_diff_density_max 1.140
_refine_diff_density_min -0.711
_refine_diff_density_rms 0.096
_refine_ls_extinction_method none
_refine_ls_goodness_of_fit_ref 1.023
_refine_ls_hydrogen_treatment constr
_refine_ls_matrix_type full
_refine_ls_number_parameters 886
_refine_ls_number_reflns 13936
_refine_ls_number_restraints 30
_refine_ls_restrained_S_all 1.024
_refine_ls_R_factor_all 0.1928
_refine_ls_R_factor_gt 0.0964
_refine_ls_shift/su_max 0.000
_refine_ls_shift/su_mean 0.000
_refine_ls_structure_factor_coef Fsqd
_refine_ls_weighting_details 'w=1/[\s^2^(Fo^2^)+(0.1194P)^2^+17.6429P] where P=(Fo^2^+2Fc^2^)/3'
_refine_ls_weighting_scheme calc
_refine_ls_wR_factor_gt 0.2235
_refine_ls_wR_factor_ref 0.2734
_reflns_Friedel_coverage 0.000
_reflns_number_gt 6929
_reflns_number_total 13936
_reflns_threshold_expression 'I > 2\s(I)'
_cod_data_source_file d0cy01979h2.cif
_cod_data_source_block 5
_cod_depositor_comments 'Adding full bibliography for 1559560--1559566.cif.'
_cod_original_cell_volume 7885.5(11)
_cod_original_sg_symbol_H-M 'P 21/c'
_cod_database_code 1559565
_shelx_shelxl_version_number 2018/3
_shelx_space_group_comment
;
The symmetry employed for this shelxl refinement is uniquely defined
by the following loop, which should always be used as a source of
symmetry information in preference to the above space-group names.
They are only intended as comments.
;

loop_
_space_group_symop_operation_xyz
'x, y, z'
'-x, y+1/2, -z+1/2'
'-x, -y, -z'
'x, -y-1/2, z-1/2'

loop_
_atom_site_label
_atom_site_type_symbol
_atom_site_fract_x
_atom_site_fract_y
_atom_site_fract_z
_atom_site_U_iso_or_equiv
_atom_site_adp_type
_atom_site_occupancy
_atom_site_site_symmetry_order
_atom_site_calc_flag
_atom_site_refinement_flags_posn
_atom_site_refinement_flags_adp
_atom_site_refinement_flags_occupancy
_atom_site_disorder_assembly
_atom_site_disorder_group
C1 C 0.4970(3) 0.1084(3) 0.4516(3) 0.0252(14) Uani 1 1 d . . . . .
C2 C 0.5309(3) 0.0916(3) 0.5200(3) 0.0246(14) Uani 1 1 d . . . . .
C3 C 0.6078(4) 0.0825(3) 0.5512(4) 0.0298(16) Uani 1 1 d . . . . .
H3 H 0.631019 0.070259 0.597649 0.036 Uiso 1 1 calc R U . . .
C4 C 0.6520(4) 0.0903(3) 0.5177(4) 0.0321(16) Uani 1 1 d . . . . .
C5 C 0.6144(4) 0.1044(3) 0.4481(4) 0.0301(15) Uani 1 1 d . . . . .
H5 H 0.642549 0.108369 0.423028 0.036 Uiso 1 1 calc R U . . .
C6 C 0.5387(4) 0.1126(3) 0.4152(3) 0.0268(15) Uani 1 1 d . . . . .
C7 C 0.7360(4) 0.0872(4) 0.5515(4) 0.0415(18) Uani 1 1 d . . . . .
C8 C 0.7674(4) 0.0704(5) 0.6264(4) 0.063(2) Uani 1 1 d . . . . .
H8A H 0.821852 0.068933 0.646068 0.095 Uiso 1 1 calc R U . . .
H8B H 0.752011 0.104829 0.649480 0.095 Uiso 1 1 calc R U . . .
H8C H 0.748490 0.026595 0.631984 0.095 Uiso 1 1 calc R U . . .
C9 C 0.7650(4) 0.0351(4) 0.5180(4) 0.052(2) Uani 1 1 d . . . . .
H9A H 0.819488 0.034294 0.540978 0.078 Uiso 1 1 calc R U . . .
H9B H 0.745579 -0.009254 0.521091 0.078 Uiso 1 1 calc R U . . .
H9C H 0.748392 0.046889 0.470317 0.078 Uiso 1 1 calc R U . . .
C10 C 0.7666(4) 0.1569(4) 0.5438(5) 0.070(3) Uani 1 1 d . . . . .
H10A H 0.821165 0.155815 0.565465 0.106 Uiso 1 1 calc R U . . .
H10B H 0.748593 0.167441 0.495681 0.106 Uiso 1 1 calc R U . . .
H10C H 0.749380 0.191399 0.565347 0.106 Uiso 1 1 calc R U . . .
C11 C 0.5018(4) 0.1298(3) 0.3415(3) 0.0310(16) Uani 1 1 d . . . . .
H11A H 0.535220 0.118660 0.320511 0.037 Uiso 1 1 calc R U . . .
H11B H 0.455321 0.103624 0.318315 0.037 Uiso 1 1 calc R U . . .
C12 C 0.4335(3) 0.2165(3) 0.2679(3) 0.0266(14) Uani 1 1 d . . . . .
H12A H 0.396525 0.180064 0.248156 0.032 Uiso 1 1 calc R U . . .
H12B H 0.459447 0.223095 0.239002 0.032 Uiso 1 1 calc R U . . .
C13 C 0.3474(3) 0.2790(3) 0.3010(3) 0.0227(14) Uani 1 1 d . . . . .
C14 C 0.3958(3) 0.2799(3) 0.2719(3) 0.0250(14) Uani 1 1 d . . . . .
C15 C 0.4065(3) 0.3403(3) 0.2455(3) 0.0270(15) Uani 1 1 d . . . . .
H15 H 0.437972 0.340951 0.223375 0.032 Uiso 1 1 calc R U . . .
C16 C 0.3724(3) 0.3998(3) 0.2504(3) 0.0272(15) Uani 1 1 d . . . . .
C17 C 0.3252(3) 0.3966(3) 0.2812(3) 0.0269(15) Uani 1 1 d . . . . .
H17 H 0.301146 0.436580 0.284503 0.032 Uiso 1 1 calc R U . . .
C18 C 0.3114(3) 0.3374(3) 0.3076(3) 0.0229(14) Uani 1 1 d . . . . .
C19 C 0.3895(4) 0.4658(3) 0.2252(3) 0.0292(15) Uani 1 1 d . . . . .
C20 C 0.4254(4) 0.4558(3) 0.1785(4) 0.0414(19) Uani 1 1 d . . . . .
H20A H 0.435162 0.499627 0.163810 0.062 Uiso 1 1 calc R U . . .
H20B H 0.472367 0.431511 0.202307 0.062 Uiso 1 1 calc R U . . .
H20C H 0.391961 0.429913 0.138955 0.062 Uiso 1 1 calc R U . . .
C21 C 0.3187(4) 0.5067(3) 0.1883(4) 0.0372(17) Uani 1 1 d . . . . .
H21A H 0.294556 0.513675 0.218076 0.056 Uiso 1 1 calc R U . . .
H21B H 0.331191 0.550316 0.175365 0.056 Uiso 1 1 calc R U . . .
H21C H 0.284658 0.482604 0.147609 0.056 Uiso 1 1 calc R U . . .
C22 C 0.4436(4) 0.5066(3) 0.2878(4) 0.0420(18) Uani 1 1 d . . . . .
H22A H 0.420809 0.513434 0.318658 0.063 Uiso 1 1 calc R U . . .
H22B H 0.490342 0.481841 0.311123 0.063 Uiso 1 1 calc R U . . .
H22C H 0.453588 0.550215 0.272946 0.063 Uiso 1 1 calc R U . . .
C23 C 0.2627(3) 0.3346(3) 0.3436(3) 0.0264(14) Uani 1 1 d . . . . .
H23A H 0.240064 0.379308 0.340995 0.032 Uiso 1 1 calc R U . . .
H23B H 0.294248 0.324616 0.391971 0.032 Uiso 1 1 calc R U . . .
C24 C 0.2079(3) 0.2184(3) 0.3449(3) 0.0261(14) Uani 1 1 d . . . . .
C25 C 0.2010(3) 0.2828(3) 0.3157(3) 0.0299(15) Uani 1 1 d . . . . .
C26 C 0.1353(4) 0.2985(3) 0.2607(4) 0.0381(17) Uani 1 1 d . . . . .
H26 H 0.129877 0.342129 0.241881 0.046 Uiso 1 1 calc R U . . .
C27 C 0.0766(4) 0.2540(4) 0.2315(4) 0.0451(19) Uani 1 1 d . . . . .
C28 C 0.0868(4) 0.1904(4) 0.2602(4) 0.0441(19) Uani 1 1 d . . . . .
H28 H 0.048170 0.158206 0.240267 0.053 Uiso 1 1 calc R U . . .
C29 C 0.1509(4) 0.1719(3) 0.3168(3) 0.0330(16) Uani 1 1 d . . . . .
C30 C 0.0037(4) 0.2706(5) 0.1698(5) 0.069(3) Uani 1 1 d . . . . .
C31 C 0.0006(6) 0.2343(6) 0.1083(5) 0.096(4) Uani 1 1 d . . . . .
H31A H 0.042938 0.248016 0.100111 0.144 Uiso 1 1 calc R U . . .
H31B H 0.002752 0.185749 0.116164 0.144 Uiso 1 1 calc R U . . .
H31C H -0.045952 0.245526 0.068874 0.144 Uiso 1 1 calc R U . . .
C32 C -0.0029(4) 0.3481(5) 0.1571(5) 0.080(3) Uani 1 1 d . . . . .
H32A H -0.000889 0.371082 0.197212 0.120 Uiso 1 1 calc R U . . .
H32B H 0.038267 0.363501 0.147937 0.120 Uiso 1 1 calc R U . . .
H32C H -0.050362 0.358255 0.118155 0.120 Uiso 1 1 calc R U . . .
C33 C -0.0623(4) 0.2494(6) 0.1830(7) 0.121(6) Uani 1 1 d . . . . .
H33A H -0.060056 0.273032 0.222838 0.181 Uiso 1 1 calc R U . . .
H33B H -0.108924 0.260652 0.143613 0.181 Uiso 1 1 calc R U . . .
H33C H -0.060220 0.200875 0.190903 0.181 Uiso 1 1 calc R U . . .
C34 C 0.1529(4) 0.1032(3) 0.3469(3) 0.0321(16) Uani 1 1 d . . . . .
H34A H 0.205158 0.090273 0.375794 0.039 Uiso 1 1 calc R U . . .
H34B H 0.131072 0.069782 0.310172 0.039 Uiso 1 1 calc R U . . .
C35 C 0.1448(3) 0.1199(3) 0.4568(3) 0.0273(15) Uani 1 1 d . . . . .
C36 C 0.1096(4) 0.1033(3) 0.3888(4) 0.0301(16) Uani 1 1 d . . . . .
C37 C 0.0343(4) 0.0897(3) 0.3600(4) 0.0333(16) Uani 1 1 d . . . . .
H37 H 0.009979 0.077420 0.313616 0.040 Uiso 1 1 calc R U . . .
C38 C -0.0075(4) 0.0935(3) 0.3971(4) 0.0376(18) Uani 1 1 d . . . . .
C39 C 0.0303(4) 0.1101(3) 0.4649(4) 0.0366(17) Uani 1 1 d . . . . .
H39 H 0.003354 0.112441 0.491241 0.044 Uiso 1 1 calc R U . . .
C40 C 0.1052(4) 0.1234(3) 0.4953(4) 0.0313(16) Uani 1 1 d . . . . .
C41 C -0.0910(4) 0.0790(3) 0.3630(4) 0.0413(18) Uani 1 1 d . . . . .
C42 C -0.1300(5) 0.1263(5) 0.3032(5) 0.080(3) Uani 1 1 d . . . . .
H42A H -0.106669 0.122639 0.272432 0.120 Uiso 1 1 calc R U . . .
H42B H -0.182687 0.114160 0.279184 0.120 Uiso 1 1 calc R U . . .
H42C H -0.125513 0.172542 0.319719 0.120 Uiso 1 1 calc R U . . .
C43 C -0.1040(5) 0.0075(4) 0.3339(6) 0.082(3) Uani 1 1 d . . . . .
H43A H -0.080346 0.002676 0.303437 0.124 Uiso 1 1 calc R U . . .
H43B H -0.082226 -0.024939 0.370902 0.124 Uiso 1 1 calc R U . . .
H43C H -0.157533 -0.000766 0.308767 0.124 Uiso 1 1 calc R U . . .
C44 C -0.1269(5) 0.0853(6) 0.4086(5) 0.086(3) Uani 1 1 d . . . . .
H44A H -0.102454 0.055141 0.447319 0.129 Uiso 1 1 calc R U . . .
H44B H -0.122488 0.131696 0.424724 0.129 Uiso 1 1 calc R U . . .
H44C H -0.179662 0.073313 0.384188 0.129 Uiso 1 1 calc R U . . .
C45 C 0.1452(4) 0.1420(3) 0.5681(4) 0.0390(18) Uani 1 1 d . . . . .
H45A H 0.113714 0.131587 0.591234 0.047 Uiso 1 1 calc R U . . .
H45B H 0.191787 0.115705 0.590051 0.047 Uiso 1 1 calc R U . . .
C46 C 0.2145(4) 0.2314(3) 0.6406(4) 0.0363(17) Uani 1 1 d . . . . .
H46A H 0.249484 0.194090 0.662507 0.044 Uiso 1 1 calc R U . . .
H46B H 0.187891 0.241854 0.668189 0.044 Uiso 1 1 calc R U . . .
C47 C 0.3054(3) 0.2859(3) 0.6077(3) 0.0255(14) Uani 1 1 d . . . . .
C48 C 0.2564(3) 0.2917(3) 0.6362(3) 0.0283(15) Uani 1 1 d . . . . .
C49 C 0.2484(4) 0.3538(3) 0.6604(3) 0.0342(16) Uani 1 1 d . . . . .
H49 H 0.215163 0.358294 0.680448 0.041 Uiso 1 1 calc R U . . .
C50 C 0.2878(4) 0.4101(3) 0.6563(4) 0.0349(17) Uani 1 1 d . . . . .
C51 C 0.3368(4) 0.4025(3) 0.6281(3) 0.0313(16) Uani 1 1 d . . . . .
H51 H 0.364312 0.440407 0.625618 0.038 Uiso 1 1 calc R U . . .
C52 C 0.3473(3) 0.3403(3) 0.6027(3) 0.0251(14) Uani 1 1 d . . . . .
C53 C 0.2766(4) 0.4795(3) 0.6806(4) 0.0444(19) Uani 1 1 d . . . . .
C54A C 0.2550(9) 0.5313(6) 0.6225(6) 0.047(4) Uiso 0.64(2) 1 d . . P A 1
H54A H 0.209698 0.516380 0.583663 0.071 Uiso 0.64(2) 1 calc R U P A 1
H54B H 0.245950 0.575009 0.638018 0.071 Uiso 0.64(2) 1 calc R U P A 1
H54C H 0.295585 0.535424 0.609278 0.071 Uiso 0.64(2) 1 calc R U P A 1
C55A C 0.2143(8) 0.4788(6) 0.7046(8) 0.055(4) Uiso 0.64(2) 1 d . . P A 1
H55A H 0.167298 0.464545 0.667250 0.082 Uiso 0.64(2) 1 calc R U P A 1
H55B H 0.227766 0.447392 0.742446 0.082 Uiso 0.64(2) 1 calc R U P A 1
H55C H 0.208472 0.523895 0.719286 0.082 Uiso 0.64(2) 1 calc R U P A 1
C56A C 0.3446(7) 0.5012(7) 0.7394(7) 0.044(4) Uiso 0.64(2) 1 d . . P A 1
H56A H 0.336375 0.545543 0.754108 0.066 Uiso 0.64(2) 1 calc R U P A 1
H56B H 0.356679 0.468928 0.776294 0.066 Uiso 0.64(2) 1 calc R U P A 1
H56C H 0.385855 0.503578 0.726865 0.066 Uiso 0.64(2) 1 calc R U P A 1
C54B C 0.2190(15) 0.5180(11) 0.6249(11) 0.048(7) Uiso 0.36(2) 1 d . . P A 2
H54D H 0.231035 0.519371 0.586346 0.072 Uiso 0.36(2) 1 calc R U P A 2
H54E H 0.170438 0.496426 0.611203 0.072 Uiso 0.36(2) 1 calc R U P A 2
H54F H 0.217109 0.563850 0.640206 0.072 Uiso 0.36(2) 1 calc R U P A 2
C55B C 0.3521(13) 0.5181(13) 0.7145(16) 0.056(7) Uiso 0.36(2) 1 d . . P A 2
H55D H 0.388673 0.490824 0.750999 0.083 Uiso 0.36(2) 1 calc R U P A 2
H55E H 0.370449 0.527226 0.680684 0.083 Uiso 0.36(2) 1 calc R U P A 2
H55F H 0.344677 0.560639 0.733036 0.083 Uiso 0.36(2) 1 calc R U P A 2
C56B C 0.263(2) 0.4749(16) 0.742(2) 0.094(12) Uiso 0.36(2) 1 d . . P A 2
H56D H 0.302357 0.448837 0.776871 0.141 Uiso 0.36(2) 1 calc R U P A 2
H56E H 0.261292 0.520063 0.758724 0.141 Uiso 0.36(2) 1 calc R U P A 2
H56F H 0.214621 0.452639 0.729720 0.141 Uiso 0.36(2) 1 calc R U P A 2
C57 C 0.3971(3) 0.3316(3) 0.5682(3) 0.0262(14) Uani 1 1 d . . . . .
H57A H 0.424580 0.373953 0.572406 0.031 Uiso 1 1 calc R U . . .
H57B H 0.365598 0.323496 0.519493 0.031 Uiso 1 1 calc R U . . .
C58 C 0.4402(3) 0.2106(3) 0.5648(3) 0.0224(14) Uani 1 1 d . . . . .
C59 C 0.4529(3) 0.2746(3) 0.5960(3) 0.0224(14) Uani 1 1 d . . . . .
C60 C 0.5181(3) 0.2857(3) 0.6531(3) 0.0272(15) Uani 1 1 d . . . . .
H60 H 0.527524 0.329406 0.672273 0.033 Uiso 1 1 calc R U . . .
C61 C 0.5715(3) 0.2353(3) 0.6845(3) 0.0299(15) Uani 1 1 d . . . . .
C62 C 0.5558(4) 0.1733(3) 0.6526(3) 0.0286(15) Uani 1 1 d . . . . .
H62 H 0.590349 0.137805 0.672422 0.034 Uiso 1 1 calc R U . . .
C63 C 0.4938(3) 0.1606(3) 0.5948(3) 0.0253(14) Uani 1 1 d . . . . .
C64 C 0.6416(4) 0.2453(3) 0.7486(4) 0.0428(19) Uani 1 1 d . . . . .
C65 C 0.6327(4) 0.2083(4) 0.8072(4) 0.053(2) Uani 1 1 d . . . . .
H65A H 0.678067 0.214325 0.849465 0.080 Uiso 1 1 calc R U . . .
H65B H 0.590147 0.227059 0.812248 0.080 Uiso 1 1 calc R U . . .
H65C H 0.624445 0.160363 0.796716 0.080 Uiso 1 1 calc R U . . .
C66 C 0.6560(4) 0.3201(4) 0.7690(5) 0.063(3) Uani 1 1 d . . . . .
H66A H 0.702139 0.324240 0.810938 0.094 Uiso 1 1 calc R U . . .
H66B H 0.660799 0.345463 0.732998 0.094 Uiso 1 1 calc R U . . .
H66C H 0.614369 0.337980 0.776105 0.094 Uiso 1 1 calc R U . . .
C67 C 0.7101(4) 0.2178(3) 0.7437(4) 0.0445(19) Uani 1 1 d . . . . .
H67A H 0.754178 0.225454 0.786603 0.067 Uiso 1 1 calc R U . . .
H67B H 0.703859 0.169544 0.734337 0.067 Uiso 1 1 calc R U . . .
H67C H 0.716306 0.240677 0.707169 0.067 Uiso 1 1 calc R U . . .
C68 C 0.4868(4) 0.0919(3) 0.5605(3) 0.0296(15) Uani 1 1 d . . . . .
H68A H 0.505403 0.056183 0.595219 0.035 Uiso 1 1 calc R U . . .
H68B H 0.433789 0.082527 0.530294 0.035 Uiso 1 1 calc R U . . .
C71 C 0.5030(4) 0.3028(3) 0.4692(4) 0.0323(16) Uani 1 1 d . . . . .
C72 C 0.4869(4) 0.3705(3) 0.4495(4) 0.051(2) Uani 1 1 d . . . . .
H72 H 0.438403 0.383748 0.417680 0.061 Uiso 1 1 calc R U . . .
C73 C 0.5431(5) 0.4168(4) 0.4775(4) 0.055(2) Uani 1 1 d . . . . .
H73 H 0.533046 0.462461 0.464131 0.067 Uiso 1 1 calc R U . . .
C74 C 0.6123(4) 0.3995(3) 0.5236(4) 0.049(2) Uani 1 1 d . . . . .
C75 C 0.6283(4) 0.3321(4) 0.5419(5) 0.057(2) Uani 1 1 d . . . . .
H75 H 0.676928 0.319079 0.573557 0.068 Uiso 1 1 calc R U . . .
C76 C 0.5731(4) 0.2848(4) 0.5139(4) 0.048(2) Uani 1 1 d . . . . .
H76 H 0.584080 0.238893 0.525769 0.057 Uiso 1 1 calc R U . . .
C77 C 0.6719(5) 0.4507(4) 0.5547(5) 0.066(3) Uani 1 1 d D . . . .
C81 C 0.1567(4) 0.3189(3) 0.4394(4) 0.0367(17) Uani 1 1 d . . . . .
C82 C 0.1813(4) 0.3859(3) 0.4500(4) 0.046(2) Uani 1 1 d . . . . .
H82 H 0.231990 0.396136 0.478150 0.055 Uiso 1 1 calc R U . . .
C83 C 0.1303(5) 0.4371(4) 0.4186(4) 0.055(2) Uani 1 1 d . . . . .
H83 H 0.146015 0.482598 0.426605 0.066 Uiso 1 1 calc R U . . .
C84 C 0.0587(5) 0.4224(4) 0.3770(5) 0.060(2) Uani 1 1 d . . . . .
C85 C 0.0334(5) 0.3555(5) 0.3673(5) 0.072(3) Uani 1 1 d . . . . .
H85 H -0.017469 0.345570 0.339227 0.086 Uiso 1 1 calc R U . . .
C86 C 0.0836(4) 0.3041(4) 0.3991(5) 0.058(2) Uani 1 1 d . . . . .
H86 H 0.067217 0.258829 0.393012 0.070 Uiso 1 1 calc R U . . .
N1 N 0.4457(3) 0.2561(2) 0.4422(3) 0.0246(12) Uani 1 1 d . . . . .
N2 N 0.2078(3) 0.2676(2) 0.4668(3) 0.0301(13) Uani 1 1 d . . . . .
O1 O 0.4231(2) 0.12119(18) 0.4209(2) 0.0258(10) Uani 1 1 d . . . . .
O2 O 0.4856(2) 0.19958(18) 0.3348(2) 0.0239(9) Uani 1 1 d . . . . .
O3 O 0.3355(2) 0.22064(18) 0.3265(2) 0.0246(10) Uani 1 1 d . . . . .
O4 O 0.2714(2) 0.20173(18) 0.4022(2) 0.0254(10) Uani 1 1 d . . . . .
O5 O 0.2193(2) 0.13188(18) 0.4868(2) 0.0281(10) Uani 1 1 d . . . . .
O6 O 0.1620(2) 0.2120(2) 0.5736(2) 0.0317(11) Uani 1 1 d . . . . .
O7 O 0.3137(2) 0.22555(18) 0.5829(2) 0.0243(10) Uani 1 1 d . . . . .
O8 O 0.3772(2) 0.19791(18) 0.5070(2) 0.0235(9) Uani 1 1 d . . . . .
C87 C 0.0035(6) 0.4801(5) 0.3391(6) 0.096(4) Uani 1 1 d D U . . .
F1A F 0.7351(6) 0.4289(6) 0.6007(6) 0.0885(15) Uiso 0.476(5) 1 d D U P B 1
F2A F 0.6864(7) 0.4815(6) 0.5083(6) 0.0885(15) Uiso 0.476(5) 1 d D U P B 1
F3A F 0.6485(6) 0.5007(6) 0.5813(6) 0.0885(15) Uiso 0.476(5) 1 d D U P B 1
F1B F 0.7350(6) 0.4343(5) 0.5516(6) 0.0885(15) Uiso 0.524(5) 1 d D U P B 2
F2B F 0.6525(6) 0.5105(5) 0.5265(6) 0.0885(15) Uiso 0.524(5) 1 d D U P B 2
F3B F 0.6933(6) 0.4575(6) 0.6209(5) 0.0885(15) Uiso 0.524(5) 1 d D U P B 2
F4A F 0.0348(5) 0.5213(5) 0.3112(5) 0.0973(16) Uiso 0.684(6) 1 d D U P C 1
F5A F -0.0071(5) 0.5170(5) 0.3834(5) 0.0973(16) Uiso 0.684(6) 1 d D U P C 1
F6A F -0.0602(5) 0.4568(4) 0.2962(5) 0.0973(16) Uiso 0.684(6) 1 d D U P C 1
F4B F -0.0290(11) 0.4721(10) 0.2757(8) 0.0973(16) Uiso 0.316(6) 1 d D U P C 2
F5B F 0.0362(10) 0.5399(8) 0.3553(10) 0.0973(16) Uiso 0.316(6) 1 d D U P C 2
F6B F -0.0445(10) 0.4821(10) 0.3672(10) 0.0973(16) Uiso 0.316(6) 1 d D U P C 2
V1 V 0.37848(6) 0.20000(5) 0.41586(5) 0.0235(3) Uani 1 1 d . . . . .
V2 V 0.26996(6) 0.20677(5) 0.49297(6) 0.0246(3) Uani 1 1 d . . . . .

loop_
_atom_site_aniso_label
_atom_site_aniso_U_11
_atom_site_aniso_U_22
_atom_site_aniso_U_33
_atom_site_aniso_U_23
_atom_site_aniso_U_13
_atom_site_aniso_U_12
C1 0.033(4) 0.009(3) 0.035(4) -0.004(3) 0.016(3) -0.002(2)
C2 0.036(4) 0.009(3) 0.029(4) -0.003(2) 0.014(3) -0.002(2)
C3 0.040(4) 0.011(3) 0.034(4) -0.004(3) 0.013(3) 0.006(3)
C4 0.037(4) 0.018(3) 0.044(5) -0.005(3) 0.020(4) 0.003(3)
C5 0.042(4) 0.017(3) 0.038(5) -0.001(3) 0.023(4) -0.002(3)
C6 0.041(4) 0.010(3) 0.031(4) 0.001(2) 0.017(3) -0.002(3)
C7 0.034(4) 0.044(4) 0.046(5) -0.004(3) 0.017(4) 0.007(3)
C8 0.043(5) 0.084(6) 0.047(6) -0.009(5) 0.007(4) 0.020(4)
C9 0.051(5) 0.050(5) 0.059(6) -0.004(4) 0.029(4) 0.019(4)
C10 0.041(5) 0.047(5) 0.110(9) -0.005(5) 0.021(5) -0.005(4)
C11 0.050(4) 0.019(3) 0.034(4) 0.002(3) 0.027(4) 0.000(3)
C12 0.032(3) 0.019(3) 0.034(4) -0.002(3) 0.019(3) 0.001(3)
C13 0.029(3) 0.015(3) 0.025(4) -0.002(2) 0.013(3) -0.003(2)
C14 0.028(3) 0.023(3) 0.026(4) -0.001(3) 0.013(3) 0.000(2)
C15 0.037(4) 0.018(3) 0.032(4) 0.003(3) 0.021(3) 0.003(3)
C16 0.040(4) 0.012(3) 0.036(4) -0.001(3) 0.023(3) 0.000(3)
C17 0.033(4) 0.009(3) 0.040(4) 0.000(3) 0.017(3) 0.005(2)
C18 0.025(3) 0.021(3) 0.023(4) 0.000(2) 0.011(3) 0.001(2)
C19 0.039(4) 0.013(3) 0.041(4) 0.002(3) 0.022(3) 0.001(3)
C20 0.067(5) 0.016(3) 0.056(5) 0.006(3) 0.040(4) 0.001(3)
C21 0.048(4) 0.021(3) 0.049(5) 0.006(3) 0.027(4) 0.003(3)
C22 0.049(4) 0.025(4) 0.053(5) 0.003(3) 0.023(4) -0.006(3)
C23 0.029(3) 0.023(3) 0.026(4) 0.003(3) 0.011(3) 0.005(3)
C24 0.020(3) 0.037(4) 0.023(4) -0.002(3) 0.011(3) 0.000(3)
C25 0.030(4) 0.033(4) 0.032(4) 0.005(3) 0.018(3) 0.002(3)
C26 0.037(4) 0.041(4) 0.045(5) 0.014(3) 0.026(4) 0.007(3)
C27 0.029(4) 0.061(5) 0.043(5) 0.013(4) 0.014(4) -0.003(3)
C28 0.036(4) 0.052(5) 0.042(5) 0.011(4) 0.015(4) -0.007(3)
C29 0.034(4) 0.036(4) 0.030(4) -0.002(3) 0.014(3) -0.003(3)
C30 0.043(5) 0.089(7) 0.052(6) 0.039(5) 0.001(4) -0.017(4)
C31 0.075(7) 0.108(8) 0.057(8) 0.030(6) -0.015(6) -0.036(6)
C32 0.037(5) 0.096(7) 0.092(8) 0.067(6) 0.016(5) 0.008(4)
C33 0.022(5) 0.159(11) 0.154(12) 0.109(10) 0.013(6) 0.002(5)
C34 0.035(4) 0.024(3) 0.035(4) -0.003(3) 0.013(3) -0.007(3)
C35 0.033(4) 0.018(3) 0.033(4) 0.002(3) 0.016(3) -0.003(3)
C36 0.036(4) 0.015(3) 0.040(5) 0.005(3) 0.018(4) 0.002(3)
C37 0.036(4) 0.022(3) 0.043(5) 0.003(3) 0.018(4) -0.003(3)
C38 0.042(4) 0.022(3) 0.051(5) 0.005(3) 0.022(4) -0.007(3)
C39 0.046(4) 0.027(4) 0.044(5) 0.001(3) 0.026(4) -0.010(3)
C40 0.040(4) 0.015(3) 0.039(5) 0.002(3) 0.018(4) -0.002(3)
C41 0.037(4) 0.035(4) 0.060(6) 0.003(3) 0.028(4) -0.007(3)
C42 0.055(6) 0.085(7) 0.100(9) 0.011(6) 0.033(6) -0.005(5)
C43 0.064(6) 0.051(5) 0.137(10) -0.028(6) 0.049(7) -0.023(4)
C44 0.062(6) 0.113(9) 0.096(9) -0.028(7) 0.048(6) -0.032(6)
C45 0.049(4) 0.031(4) 0.048(5) 0.008(3) 0.031(4) -0.009(3)
C46 0.041(4) 0.041(4) 0.035(5) -0.004(3) 0.024(4) 0.001(3)
C47 0.036(4) 0.015(3) 0.028(4) -0.003(3) 0.017(3) 0.003(2)
C48 0.033(4) 0.025(3) 0.030(4) -0.001(3) 0.016(3) -0.002(3)
C49 0.031(4) 0.044(4) 0.029(4) -0.007(3) 0.014(3) 0.006(3)
C50 0.037(4) 0.032(4) 0.033(4) -0.008(3) 0.013(4) 0.005(3)
C51 0.038(4) 0.016(3) 0.041(5) 0.003(3) 0.018(4) 0.005(3)
C52 0.032(4) 0.018(3) 0.023(4) 0.003(2) 0.011(3) 0.003(2)
C53 0.060(5) 0.031(4) 0.049(5) -0.005(3) 0.030(4) 0.009(3)
C57 0.032(4) 0.016(3) 0.032(4) 0.001(3) 0.016(3) 0.000(2)
C58 0.025(3) 0.016(3) 0.026(4) -0.001(2) 0.011(3) -0.003(2)
C59 0.030(3) 0.013(3) 0.029(4) 0.002(2) 0.018(3) -0.001(2)
C60 0.034(4) 0.017(3) 0.036(4) -0.003(3) 0.020(3) -0.002(3)
C61 0.032(4) 0.025(3) 0.037(4) -0.004(3) 0.019(3) 0.001(3)
C62 0.037(4) 0.020(3) 0.032(4) 0.001(3) 0.018(3) 0.008(3)
C63 0.034(4) 0.020(3) 0.027(4) 0.000(3) 0.018(3) 0.002(3)
C64 0.032(4) 0.037(4) 0.049(5) -0.012(3) 0.008(4) 0.002(3)
C65 0.053(5) 0.065(5) 0.034(5) -0.009(4) 0.011(4) 0.005(4)
C66 0.054(5) 0.034(4) 0.076(7) -0.027(4) 0.006(5) 0.003(4)
C67 0.036(4) 0.039(4) 0.052(5) -0.010(3) 0.013(4) 0.000(3)
C68 0.042(4) 0.015(3) 0.037(4) 0.004(3) 0.021(3) 0.005(3)
C71 0.039(4) 0.029(4) 0.035(4) 0.002(3) 0.021(4) 0.001(3)
C72 0.050(5) 0.028(4) 0.060(6) 0.009(4) 0.010(4) -0.004(3)
C73 0.061(5) 0.026(4) 0.068(6) 0.004(4) 0.017(5) -0.010(4)
C74 0.048(5) 0.032(4) 0.066(6) -0.007(4) 0.024(5) -0.012(3)
C75 0.038(4) 0.044(5) 0.073(7) -0.001(4) 0.010(4) -0.011(3)
C76 0.048(5) 0.031(4) 0.067(6) 0.005(4) 0.028(4) 0.000(3)
C77 0.072(6) 0.038(5) 0.082(8) 0.011(4) 0.029(6) 0.004(4)
C81 0.040(4) 0.040(4) 0.044(5) 0.011(3) 0.031(4) 0.014(3)
C82 0.049(5) 0.037(4) 0.054(6) 0.005(4) 0.024(4) 0.009(3)
C83 0.067(6) 0.035(4) 0.060(6) 0.007(4) 0.024(5) 0.019(4)
C84 0.060(6) 0.050(5) 0.067(7) 0.014(4) 0.025(5) 0.027(4)
C85 0.041(5) 0.081(7) 0.077(7) 0.002(5) 0.010(5) 0.021(5)
C86 0.043(5) 0.046(5) 0.082(7) 0.007(4) 0.024(5) 0.000(4)
N1 0.038(3) 0.013(2) 0.026(3) -0.003(2) 0.017(3) -0.007(2)
N2 0.041(3) 0.027(3) 0.026(3) 0.000(2) 0.019(3) 0.003(2)
O1 0.033(2) 0.015(2) 0.030(3) 0.0004(17) 0.014(2) 0.0002(17)
O2 0.031(2) 0.016(2) 0.024(3) 0.0010(17) 0.011(2) 0.0046(17)
O3 0.032(2) 0.016(2) 0.029(3) -0.0010(17) 0.016(2) -0.0042(16)
O4 0.028(2) 0.022(2) 0.028(3) -0.0013(18) 0.013(2) -0.0036(17)
O5 0.032(2) 0.017(2) 0.036(3) -0.0008(18) 0.016(2) -0.0044(17)
O6 0.032(2) 0.033(2) 0.030(3) 0.000(2) 0.014(2) -0.0059(19)
O7 0.029(2) 0.018(2) 0.027(3) 0.0012(17) 0.013(2) 0.0006(16)
O8 0.032(2) 0.016(2) 0.025(3) 0.0002(17) 0.014(2) -0.0005(16)
C87 0.079(8) 0.083(8) 0.138(12) -0.016(7) 0.059(8) 0.003(6)
V1 0.0300(6) 0.0152(5) 0.0288(7) 0.0002(4) 0.0162(5) 0.0003(4)
V2 0.0293(6) 0.0173(5) 0.0302(7) 0.0003(4) 0.0160(5) -0.0019(4)

loop_
_atom_type_symbol
_atom_type_description
_atom_type_scat_dispersion_real
_atom_type_scat_dispersion_imag
_atom_type_scat_source
C C 0.0033 0.0016 'International Tables Vol C Tables 4.2.6.8 and 6.1.1.4'
H H 0.0000 0.0000 'International Tables Vol C Tables 4.2.6.8 and 6.1.1.4'
N N 0.0061 0.0033 'International Tables Vol C Tables 4.2.6.8 and 6.1.1.4'
O O 0.0106 0.0060 'International Tables Vol C Tables 4.2.6.8 and 6.1.1.4'
F F 0.0171 0.0103 'International Tables Vol C Tables 4.2.6.8 and 6.1.1.4'
V V 0.3005 0.5294 'International Tables Vol C Tables 4.2.6.8 and 6.1.1.4'

loop_
_geom_angle_atom_site_label_1
_geom_angle_atom_site_label_2
_geom_angle_atom_site_label_3
_geom_angle
_geom_angle_site_symmetry_1
_geom_angle_site_symmetry_3
_geom_angle_publ_flag
O1 C1 C6 120.1(6) . . ?
O1 C1 C2 119.4(6) . . ?
C6 C1 C2 120.5(6) . . ?
C3 C2 C1 118.1(6) . . ?
C3 C2 C68 121.1(6) . . ?
C1 C2 C68 120.4(6) . . ?
C4 C3 C2 123.1(7) . . ?
C4 C3 H3 118.4 . . ?
C2 C3 H3 118.4 . . ?
C3 C4 C5 116.2(6) . . ?
C3 C4 C7 124.4(7) . . ?
C5 C4 C7 119.4(6) . . ?
C6 C5 C4 122.5(6) . . ?
C6 C5 H5 118.7 . . ?
C4 C5 H5 118.7 . . ?
C5 C6 C1 119.3(6) . . ?
C5 C6 C11 120.3(6) . . ?
C1 C6 C11 120.3(6) . . ?
C4 C7 C8 112.5(6) . . ?
C4 C7 C9 111.5(6) . . ?
C8 C7 C9 108.1(6) . . ?
C4 C7 C10 108.4(6) . . ?
C8 C7 C10 108.7(7) . . ?
C9 C7 C10 107.6(6) . . ?
C7 C8 H8A 109.5 . . ?
C7 C8 H8B 109.5 . . ?
H8A C8 H8B 109.5 . . ?
C7 C8 H8C 109.5 . . ?
H8A C8 H8C 109.5 . . ?
H8B C8 H8C 109.5 . . ?
C7 C9 H9A 109.5 . . ?
C7 C9 H9B 109.5 . . ?
H9A C9 H9B 109.5 . . ?
C7 C9 H9C 109.5 . . ?
H9A C9 H9C 109.5 . . ?
H9B C9 H9C 109.5 . . ?
C7 C10 H10A 109.5 . . ?
C7 C10 H10B 109.5 . . ?
H10A C10 H10B 109.5 . . ?
C7 C10 H10C 109.5 . . ?
H10A C10 H10C 109.5 . . ?
H10B C10 H10C 109.5 . . ?
O2 C11 C6 108.5(5) . . ?
O2 C11 H11A 110.0 . . ?
C6 C11 H11A 110.0 . . ?
O2 C11 H11B 110.0 . . ?
C6 C11 H11B 110.0 . . ?
H11A C11 H11B 108.4 . . ?
O2 C12 C14 107.3(5) . . ?
O2 C12 H12A 110.3 . . ?
C14 C12 H12A 110.3 . . ?
O2 C12 H12B 110.3 . . ?
C14 C12 H12B 110.3 . . ?
H12A C12 H12B 108.5 . . ?
O3 C13 C14 119.4(5) . . ?
O3 C13 C18 118.3(5) . . ?
C14 C13 C18 122.2(5) . . ?
C13 C14 C15 118.4(5) . . ?
C13 C14 C12 119.6(5) . . ?
C15 C14 C12 122.0(5) . . ?
C14 C15 C16 122.1(6) . . ?
C14 C15 H15 119.0 . . ?
C16 C15 H15 119.0 . . ?
C17 C16 C15 117.4(5) . . ?
C17 C16 C19 121.8(5) . . ?
C15 C16 C19 120.7(5) . . ?
C16 C17 C18 123.0(5) . . ?
C16 C17 H17 118.5 . . ?
C18 C17 H17 118.5 . . ?
C17 C18 C13 116.8(5) . . ?
C17 C18 C23 123.0(5) . . ?
C13 C18 C23 120.2(5) . . ?
C20 C19 C16 112.7(5) . . ?
C20 C19 C21 108.5(6) . . ?
C16 C19 C21 110.6(5) . . ?
C20 C19 C22 108.6(5) . . ?
C16 C19 C22 108.0(5) . . ?
C21 C19 C22 108.3(5) . . ?
C19 C20 H20A 109.5 . . ?
C19 C20 H20B 109.5 . . ?
H20A C20 H20B 109.5 . . ?
C19 C20 H20C 109.5 . . ?
H20A C20 H20C 109.5 . . ?
H20B C20 H20C 109.5 . . ?
C19 C21 H21A 109.5 . . ?
C19 C21 H21B 109.5 . . ?
H21A C21 H21B 109.5 . . ?
C19 C21 H21C 109.5 . . ?
H21A C21 H21C 109.5 . . ?
H21B C21 H21C 109.5 . . ?
C19 C22 H22A 109.5 . . ?
C19 C22 H22B 109.5 . . ?
H22A C22 H22B 109.5 . . ?
C19 C22 H22C 109.5 . . ?
H22A C22 H22C 109.5 . . ?
H22B C22 H22C 109.5 . . ?
C18 C23 C25 114.3(5) . . ?
C18 C23 H23A 108.7 . . ?
C25 C23 H23A 108.7 . . ?
C18 C23 H23B 108.7 . . ?
C25 C23 H23B 108.7 . . ?
H23A C23 H23B 107.6 . . ?
O4 C24 C29 119.4(5) . . ?
O4 C24 C25 120.1(5) . . ?
C29 C24 C25 120.5(6) . . ?
C26 C25 C24 118.1(6) . . ?
C26 C25 C23 119.6(6) . . ?
C24 C25 C23 122.3(6) . . ?
C25 C26 C27 123.4(6) . . ?
C25 C26 H26 118.3 . . ?
C27 C26 H26 118.3 . . ?
C26 C27 C28 116.6(7) . . ?
C26 C27 C30 123.9(7) . . ?
C28 C27 C30 119.5(7) . . ?
C29 C28 C27 122.8(7) . . ?
C29 C28 H28 118.6 . . ?
C27 C28 H28 118.6 . . ?
C24 C29 C28 118.5(6) . . ?
C24 C29 C34 123.5(6) . . ?
C28 C29 C34 117.9(6) . . ?
C31 C30 C33 109.8(9) . . ?
C31 C30 C27 109.8(8) . . ?
C33 C30 C27 109.7(7) . . ?
C31 C30 C32 110.2(8) . . ?
C33 C30 C32 107.1(8) . . ?
C27 C30 C32 110.2(7) . . ?
C30 C31 H31A 109.5 . . ?
C30 C31 H31B 109.5 . . ?
H31A C31 H31B 109.5 . . ?
C30 C31 H31C 109.5 . . ?
H31A C31 H31C 109.5 . . ?
H31B C31 H31C 109.5 . . ?
C30 C32 H32A 109.5 . . ?
C30 C32 H32B 109.5 . . ?
H32A C32 H32B 109.5 . . ?
C30 C32 H32C 109.5 . . ?
H32A C32 H32C 109.5 . . ?
H32B C32 H32C 109.5 . . ?
C30 C33 H33A 109.5 . . ?
C30 C33 H33B 109.5 . . ?
H33A C33 H33B 109.5 . . ?
C30 C33 H33C 109.5 . . ?
H33A C33 H33C 109.5 . . ?
H33B C33 H33C 109.5 . . ?
C29 C34 C36 110.7(5) . . ?
C29 C34 H34A 109.5 . . ?
C36 C34 H34A 109.5 . . ?
C29 C34 H34B 109.5 . . ?
C36 C34 H34B 109.5 . . ?
H34A C34 H34B 108.1 . . ?
O5 C35 C36 119.7(6) . . ?
O5 C35 C40 119.3(6) . . ?
C36 C35 C40 121.0(6) . . ?
C37 C36 C35 118.5(6) . . ?
C37 C36 C34 121.3(6) . . ?
C35 C36 C34 120.2(6) . . ?
C36 C37 C38 122.0(7) . . ?
C36 C37 H37 119.0 . . ?
C38 C37 H37 119.0 . . ?
C39 C38 C37 117.3(6) . . ?
C39 C38 C41 122.4(7) . . ?
C37 C38 C41 120.3(7) . . ?
C40 C39 C38 122.3(7) . . ?
C40 C39 H39 118.9 . . ?
C38 C39 H39 118.9 . . ?
C39 C40 C35 118.9(6) . . ?
C39 C40 C45 121.9(6) . . ?
C35 C40 C45 119.2(6) . . ?
C44 C41 C42 108.6(7) . . ?
C44 C41 C38 113.7(7) . . ?
C42 C41 C38 109.9(6) . . ?
C44 C41 C43 108.7(7) . . ?
C42 C41 C43 106.6(8) . . ?
C38 C41 C43 109.1(6) . . ?
C41 C42 H42A 109.5 . . ?
C41 C42 H42B 109.5 . . ?
H42A C42 H42B 109.5 . . ?
C41 C42 H42C 109.5 . . ?
H42A C42 H42C 109.5 . . ?
H42B C42 H42C 109.5 . . ?
C41 C43 H43A 109.5 . . ?
C41 C43 H43B 109.5 . . ?
H43A C43 H43B 109.5 . . ?
C41 C43 H43C 109.5 . . ?
H43A C43 H43C 109.5 . . ?
H43B C43 H43C 109.5 . . ?
C41 C44 H44A 109.5 . . ?
C41 C44 H44B 109.5 . . ?
H44A C44 H44B 109.5 . . ?
C41 C44 H44C 109.5 . . ?
H44A C44 H44C 109.5 . . ?
H44B C44 H44C 109.5 . . ?
O6 C45 C40 109.2(5) . . ?
O6 C45 H45A 109.8 . . ?
C40 C45 H45A 109.8 . . ?
O6 C45 H45B 109.8 . . ?
C40 C45 H45B 109.8 . . ?
H45A C45 H45B 108.3 . . ?
O6 C46 C48 109.1(5) . . ?
O6 C46 H46A 109.9 . . ?
C48 C46 H46A 109.9 . . ?
O6 C46 H46B 109.9 . . ?
C48 C46 H46B 109.9 . . ?
H46A C46 H46B 108.3 . . ?
O7 C47 C48 119.5(5) . . ?
O7 C47 C52 117.9(5) . . ?
C48 C47 C52 122.6(5) . . ?
C47 C48 C49 118.3(6) . . ?
C47 C48 C46 119.6(5) . . ?
C49 C48 C46 122.1(6) . . ?
C48 C49 C50 122.0(6) . . ?
C48 C49 H49 119.0 . . ?
C50 C49 H49 119.0 . . ?
C51 C50 C49 118.2(6) . . ?
C51 C50 C53 119.8(6) . . ?
C49 C50 C53 122.0(6) . . ?
C50 C51 C52 122.2(6) . . ?
C50 C51 H51 118.9 . . ?
C52 C51 H51 118.9 . . ?
C47 C52 C51 116.6(5) . . ?
C47 C52 C57 120.1(5) . . ?
C51 C52 C57 123.2(5) . . ?
C54B C53 C56B 113.1(17) . . ?
C56A C53 C50 110.6(7) . . ?
C54B C53 C50 111.1(10) . . ?
C56B C53 C50 111.8(14) . . ?
C56A C53 C54A 110.2(9) . . ?
C50 C53 C54A 110.2(7) . . ?
C56A C53 C55A 105.7(9) . . ?
C50 C53 C55A 111.8(7) . . ?
C54A C53 C55A 108.2(8) . . ?
C54B C53 C55B 112.2(14) . . ?
C56B C53 C55B 97.2(17) . . ?
C50 C53 C55B 110.7(10) . . ?
C53 C54A H54A 109.5 . . ?
C53 C54A H54B 109.5 . . ?
H54A C54A H54B 109.5 . . ?
C53 C54A H54C 109.5 . . ?
H54A C54A H54C 109.5 . . ?
H54B C54A H54C 109.5 . . ?
C53 C55A H55A 109.5 . . ?
C53 C55A H55B 109.5 . . ?
H55A C55A H55B 109.5 . . ?
C53 C55A H55C 109.5 . . ?
H55A C55A H55C 109.5 . . ?
H55B C55A H55C 109.5 . . ?
C53 C56A H56A 109.5 . . ?
C53 C56A H56B 109.5 . . ?
H56A C56A H56B 109.5 . . ?
C53 C56A H56C 109.5 . . ?
H56A C56A H56C 109.5 . . ?
H56B C56A H56C 109.5 . . ?
C53 C54B H54D 109.5 . . ?
C53 C54B H54E 109.5 . . ?
H54D C54B H54E 109.5 . . ?
C53 C54B H54F 109.5 . . ?
H54D C54B H54F 109.5 . . ?
H54E C54B H54F 109.5 . . ?
C53 C55B H55D 109.5 . . ?
C53 C55B H55E 109.5 . . ?
H55D C55B H55E 109.5 . . ?
C53 C55B H55F 109.5 . . ?
H55D C55B H55F 109.5 . . ?
H55E C55B H55F 109.5 . . ?
C53 C56B H56D 109.5 . . ?
C53 C56B H56E 109.5 . . ?
H56D C56B H56E 109.5 . . ?
C53 C56B H56F 109.5 . . ?
H56D C56B H56F 109.5 . . ?
H56E C56B H56F 109.5 . . ?
C52 C57 C59 114.5(5) . . ?
C52 C57 H57A 108.6 . . ?
C59 C57 H57A 108.6 . . ?
C52 C57 H57B 108.6 . . ?
C59 C57 H57B 108.6 . . ?
H57A C57 H57B 107.6 . . ?
O8 C58 C63 120.7(5) . . ?
O8 C58 C59 120.9(5) . . ?
C63 C58 C59 118.4(6) . . ?
C60 C59 C58 118.9(5) . . ?
C60 C59 C57 118.9(5) . . ?
C58 C59 C57 122.3(5) . . ?
C59 C60 C61 123.1(5) . . ?
C59 C60 H60 118.5 . . ?
C61 C60 H60 118.5 . . ?
C62 C61 C60 115.7(6) . . ?
C62 C61 C64 120.2(6) . . ?
C60 C61 C64 124.1(6) . . ?
C63 C62 C61 123.5(6) . . ?
C63 C62 H62 118.2 . . ?
C61 C62 H62 118.2 . . ?
C62 C63 C58 120.4(5) . . ?
C62 C63 C68 118.4(5) . . ?
C58 C63 C68 121.0(6) . . ?
C61 C64 C67 112.6(6) . . ?
C61 C64 C66 112.3(6) . . ?
C67 C64 C66 108.0(6) . . ?
C61 C64 C65 108.4(6) . . ?
C67 C64 C65 108.7(6) . . ?
C66 C64 C65 106.7(7) . . ?
C64 C65 H65A 109.5 . . ?
C64 C65 H65B 109.5 . . ?
H65A C65 H65B 109.5 . . ?
C64 C65 H65C 109.5 . . ?
H65A C65 H65C 109.5 . . ?
H65B C65 H65C 109.5 . . ?
C64 C66 H66A 109.5 . . ?
C64 C66 H66B 109.5 . . ?
H66A C66 H66B 109.5 . . ?
C64 C66 H66C 109.5 . . ?
H66A C66 H66C 109.5 . . ?
H66B C66 H66C 109.5 . . ?
C64 C67 H67A 109.5 . . ?
C64 C67 H67B 109.5 . . ?
H67A C67 H67B 109.5 . . ?
C64 C67 H67C 109.5 . . ?
H67A C67 H67C 109.5 . . ?
H67B C67 H67C 109.5 . . ?
C2 C68 C63 110.1(5) . . ?
C2 C68 H68A 109.6 . . ?
C63 C68 H68A 109.6 . . ?
C2 C68 H68B 109.6 . . ?
C63 C68 H68B 109.6 . . ?
H68A C68 H68B 108.2 . . ?
C76 C71 N1 121.7(6) . . ?
C76 C71 C72 119.9(6) . . ?
N1 C71 C72 118.4(6) . . ?
C73 C72 C71 118.2(7) . . ?
C73 C72 H72 120.9 . . ?
C71 C72 H72 120.9 . . ?
C74 C73 C72 122.1(7) . . ?
C74 C73 H73 118.9 . . ?
C72 C73 H73 118.9 . . ?
C73 C74 C75 119.3(7) . . ?
C73 C74 C77 121.3(7) . . ?
C75 C74 C77 119.4(7) . . ?
C76 C75 C74 119.5(7) . . ?
C76 C75 H75 120.2 . . ?
C74 C75 H75 120.2 . . ?
C71 C76 C75 120.8(7) . . ?
C71 C76 H76 119.6 . . ?
C75 C76 H76 119.6 . . ?
F1A C77 F2A 106.9(9) . . ?
F2B C77 F1B 106.7(8) . . ?
F2B C77 F3B 108.0(8) . . ?
F1B C77 F3B 103.0(9) . . ?
F1A C77 F3A 108.3(10) . . ?
F2A C77 F3A 103.2(8) . . ?
F1A C77 C74 115.9(8) . . ?
F2B C77 C74 113.1(8) . . ?
F2A C77 C74 111.4(9) . . ?
F1B C77 C74 113.1(8) . . ?
F3B C77 C74 112.2(8) . . ?
F3A C77 C74 110.3(8) . . ?
C86 C81 N2 119.9(6) . . ?
C86 C81 C82 120.5(6) . . ?
N2 C81 C82 119.5(6) . . ?
C83 C82 C81 119.2(7) . . ?
C83 C82 H82 120.4 . . ?
C81 C82 H82 120.4 . . ?
C84 C83 C82 120.3(8) . . ?
C84 C83 H83 119.8 . . ?
C82 C83 H83 119.8 . . ?
C83 C84 C85 120.8(7) . . ?
C83 C84 C87 119.6(8) . . ?
C85 C84 C87 119.6(8) . . ?
C86 C85 C84 119.2(8) . . ?
C86 C85 H85 120.4 . . ?
C84 C85 H85 120.4 . . ?
C81 C86 C85 119.9(8) . . ?
C81 C86 H86 120.0 . . ?
C85 C86 H86 120.0 . . ?
C71 N1 V1 175.9(5) . . ?
C81 N2 V2 174.5(5) . . ?
C1 O1 V1 127.2(3) . . ?
C11 O2 C12 111.6(4) . . ?
C13 O3 V1 123.8(4) . . ?
C24 O4 V2 119.1(3) . . ?
C24 O4 V1 128.8(4) . . ?
V2 O4 V1 109.14(19) . . ?
C35 O5 V2 130.6(4) . . ?
C45 O6 C46 112.8(5) . . ?
C47 O7 V2 122.3(4) . . ?
C58 O8 V1 120.9(3) . . ?
C58 O8 V2 127.2(3) . . ?
V1 O8 V2 108.65(19) . . ?
F6A C87 F5A 108.3(9) . . ?
F4B C87 F5B 111.2(13) . . ?
F6A C87 F4A 113.3(11) . . ?
F5A C87 F4A 105.0(9) . . ?
F4B C87 F6B 112.6(13) . . ?
F5B C87 F6B 102.4(11) . . ?
F4B C87 C84 113.5(12) . . ?
F6A C87 C84 111.4(9) . . ?
F5A C87 C84 108.9(10) . . ?
F5B C87 C84 111.6(12) . . ?
F4A C87 C84 109.6(8) . . ?
F6B C87 C84 104.8(12) . . ?
N1 V1 O1 105.5(2) . . ?
N1 V1 O3 98.8(2) . . ?
O1 V1 O3 104.60(18) . . ?
N1 V1 O8 91.6(2) . . ?
O1 V1 O8 98.31(18) . . ?
O3 V1 O8 151.16(17) . . ?
N1 V1 O4 133.4(2) . . ?
O1 V1 O4 119.39(17) . . ?
O3 V1 O4 82.49(17) . . ?
O8 V1 O4 70.99(16) . . ?
N2 V2 O5 105.9(2) . . ?
N2 V2 O7 99.0(2) . . ?
O5 V2 O7 103.95(19) . . ?
N2 V2 O4 91.6(2) . . ?
O5 V2 O4 97.97(18) . . ?
O7 V2 O4 151.87(17) . . ?
N2 V2 O8 134.4(2) . . ?
O5 V2 O8 117.79(17) . . ?
O7 V2 O8 83.26(17) . . ?
O4 V2 O8 70.92(16) . . ?

loop_
_geom_bond_atom_site_label_1
_geom_bond_atom_site_label_2
_geom_bond_distance
_geom_bond_site_symmetry_2
_geom_bond_publ_flag
C1 O1 1.352(7) . ?
C1 C6 1.391(9) . ?
C1 C2 1.394(9) . ?
C2 C3 1.393(8) . ?
C2 C68 1.504(8) . ?
C3 C4 1.388(9) . ?
C3 H3 0.9500 . ?
C4 C5 1.407(9) . ?
C4 C7 1.510(9) . ?
C5 C6 1.370(9) . ?
C5 H5 0.9500 . ?
C6 C11 1.498(9) . ?
C7 C8 1.522(11) . ?
C7 C9 1.528(9) . ?
C7 C10 1.558(10) . ?
C8 H8A 0.9800 . ?
C8 H8B 0.9800 . ?
C8 H8C 0.9800 . ?
C9 H9A 0.9800 . ?
C9 H9B 0.9800 . ?
C9 H9C 0.9800 . ?
C10 H10A 0.9800 . ?
C10 H10B 0.9800 . ?
C10 H10C 0.9800 . ?
C11 O2 1.421(7) . ?
C11 H11A 0.9900 . ?
C11 H11B 0.9900 . ?
C12 O2 1.422(7) . ?
C12 C14 1.496(8) . ?
C12 H12A 0.9900 . ?
C12 H12B 0.9900 . ?
C13 O3 1.357(7) . ?
C13 C14 1.375(8) . ?
C13 C18 1.410(8) . ?
C14 C15 1.394(8) . ?
C15 C16 1.395(8) . ?
C15 H15 0.9500 . ?
C16 C17 1.385(8) . ?
C16 C19 1.523(8) . ?
C17 C18 1.396(8) . ?
C17 H17 0.9500 . ?
C18 C23 1.504(8) . ?
C19 C20 1.504(9) . ?
C19 C21 1.524(9) . ?
C19 C22 1.556(9) . ?
C20 H20A 0.9800 . ?
C20 H20B 0.9800 . ?
C20 H20C 0.9800 . ?
C21 H21A 0.9800 . ?
C21 H21B 0.9800 . ?
C21 H21C 0.9800 . ?
C22 H22A 0.9800 . ?
C22 H22B 0.9800 . ?
C22 H22C 0.9800 . ?
C23 C25 1.516(8) . ?
C23 H23A 0.9900 . ?
C23 H23B 0.9900 . ?
C24 O4 1.380(7) . ?
C24 C29 1.386(9) . ?
C24 C25 1.414(9) . ?
C25 C26 1.376(9) . ?
C26 C27 1.383(10) . ?
C26 H26 0.9500 . ?
C27 C28 1.391(10) . ?
C27 C30 1.530(11) . ?
C28 C29 1.389(9) . ?
C28 H28 0.9500 . ?
C29 C34 1.514(9) . ?
C30 C31 1.512(15) . ?
C30 C33 1.530(12) . ?
C30 C32 1.566(12) . ?
C31 H31A 0.9800 . ?
C31 H31B 0.9800 . ?
C31 H31C 0.9800 . ?
C32 H32A 0.9800 . ?
C32 H32B 0.9800 . ?
C32 H32C 0.9800 . ?
C33 H33A 0.9800 . ?
C33 H33B 0.9800 . ?
C33 H33C 0.9800 . ?
C34 C36 1.516(9) . ?
C34 H34A 0.9900 . ?
C34 H34B 0.9900 . ?
C35 O5 1.360(7) . ?
C35 C36 1.385(9) . ?
C35 C40 1.395(9) . ?
C36 C37 1.380(9) . ?
C37 C38 1.406(9) . ?
C37 H37 0.9500 . ?
C38 C39 1.385(10) . ?
C38 C41 1.528(9) . ?
C39 C40 1.371(9) . ?
C39 H39 0.9500 . ?
C40 C45 1.489(10) . ?
C41 C44 1.475(11) . ?
C41 C42 1.525(12) . ?
C41 C43 1.536(11) . ?
C42 H42A 0.9800 . ?
C42 H42B 0.9800 . ?
C42 H42C 0.9800 . ?
C43 H43A 0.9800 . ?
C43 H43B 0.9800 . ?
C43 H43C 0.9800 . ?
C44 H44A 0.9800 . ?
C44 H44B 0.9800 . ?
C44 H44C 0.9800 . ?
C45 O6 1.429(7) . ?
C45 H45A 0.9900 . ?
C45 H45B 0.9900 . ?
C46 O6 1.437(8) . ?
C46 C48 1.491(9) . ?
C46 H46A 0.9900 . ?
C46 H46B 0.9900 . ?
C47 O7 1.360(7) . ?
C47 C48 1.381(8) . ?
C47 C52 1.404(8) . ?
C48 C49 1.386(9) . ?
C49 C50 1.396(9) . ?
C49 H49 0.9500 . ?
C50 C51 1.381(9) . ?
C50 C53 1.532(9) . ?
C51 C52 1.415(8) . ?
C51 H51 0.9500 . ?
C52 C57 1.503(8) . ?
C53 C56A 1.471(14) . ?
C53 C54B 1.48(2) . ?
C53 C56B 1.50(3) . ?
C53 C54A 1.550(14) . ?
C53 C55A 1.554(14) . ?
C53 C55B 1.56(3) . ?
C54A H54A 0.9800 . ?
C54A H54B 0.9800 . ?
C54A H54C 0.9800 . ?
C55A H55A 0.9800 . ?
C55A H55B 0.9800 . ?
C55A H55C 0.9800 . ?
C56A H56A 0.9800 . ?
C56A H56B 0.9800 . ?
C56A H56C 0.9800 . ?
C54B H54D 0.9800 . ?
C54B H54E 0.9800 . ?
C54B H54F 0.9800 . ?
C55B H55D 0.9800 . ?
C55B H55E 0.9800 . ?
C55B H55F 0.9800 . ?
C56B H56D 0.9800 . ?
C56B H56E 0.9800 . ?
C56B H56F 0.9800 . ?
C57 C59 1.519(8) . ?
C57 H57A 0.9900 . ?
C57 H57B 0.9900 . ?
C58 O8 1.364(7) . ?
C58 C63 1.398(8) . ?
C58 C59 1.419(8) . ?
C59 C60 1.374(9) . ?
C60 C61 1.407(8) . ?
C60 H60 0.9500 . ?
C61 C62 1.388(8) . ?
C61 C64 1.501(9) . ?
C62 C63 1.354(9) . ?
C62 H62 0.9500 . ?
C63 C68 1.541(8) . ?
C64 C67 1.522(9) . ?
C64 C66 1.548(9) . ?
C64 C65 1.563(11) . ?
C65 H65A 0.9800 . ?
C65 H65B 0.9800 . ?
C65 H65C 0.9800 . ?
C66 H66A 0.9800 . ?
C66 H66B 0.9800 . ?
C66 H66C 0.9800 . ?
C67 H67A 0.9800 . ?
C67 H67B 0.9800 . ?
C67 H67C 0.9800 . ?
C68 H68A 0.9900 . ?
C68 H68B 0.9900 . ?
C71 C76 1.361(10) . ?
C71 N1 1.392(8) . ?
C71 C72 1.410(9) . ?
C72 C73 1.374(10) . ?
C72 H72 0.9500 . ?
C73 C74 1.353(11) . ?
C73 H73 0.9500 . ?
C74 C75 1.400(10) . ?
C74 C77 1.488(11) . ?
C75 C76 1.374(10) . ?
C75 H75 0.9500 . ?
C76 H76 0.9500 . ?
C77 F1A 1.299(11) . ?
C77 F2B 1.320(11) . ?
C77 F2A 1.326(11) . ?
C77 F1B 1.334(11) . ?
C77 F3B 1.335(11) . ?
C77 F3A 1.341(11) . ?
C81 C86 1.367(10) . ?
C81 N2 1.382(8) . ?
C81 C82 1.407(10) . ?
C82 C83 1.391(10) . ?
C82 H82 0.9500 . ?
C83 C84 1.350(11) . ?
C83 H83 0.9500 . ?
C84 C85 1.411(12) . ?
C84 C87 1.557(13) . ?
C85 C86 1.389(11) . ?
C85 H85 0.9500 . ?
C86 H86 0.9500 . ?
N1 V1 1.645(5) . ?
N2 V2 1.649(5) . ?
O1 V1 1.786(4) . ?
O3 V1 1.815(4) . ?
O4 V2 2.015(4) . ?
O4 V1 2.028(4) . ?
O5 V2 1.775(4) . ?
O7 V2 1.818(4) . ?
O8 V1 2.019(4) . ?
O8 V2 2.036(4) . ?
C87 F4B 1.265(14) . ?
C87 F6A 1.294(11) . ?
C87 F5A 1.311(11) . ?
C87 F5B 1.330(14) . ?
C87 F4A 1.335(11) . ?
C87 F6B 1.353(14) . ?

loop_
_geom_torsion_atom_site_label_1
_geom_torsion_atom_site_label_2
_geom_torsion_atom_site_label_3
_geom_torsion_atom_site_label_4
_geom_torsion
_geom_torsion_site_symmetry_1
_geom_torsion_site_symmetry_2
_geom_torsion_site_symmetry_3
_geom_torsion_site_symmetry_4
_geom_torsion_publ_flag
O1 C1 C2 C3 -176.4(5) . . . . ?
C6 C1 C2 C3 2.9(8) . . . . ?
O1 C1 C2 C68 -3.6(7) . . . . ?
C6 C1 C2 C68 175.6(5) . . . . ?
C1 C2 C3 C4 1.2(8) . . . . ?
C68 C2 C3 C4 -171.5(5) . . . . ?
C2 C3 C4 C5 -3.8(8) . . . . ?
C2 C3 C4 C7 174.0(5) . . . . ?
C3 C4 C5 C6 2.5(8) . . . . ?
C7 C4 C5 C6 -175.4(5) . . . . ?
C4 C5 C6 C1 1.4(8) . . . . ?
C4 C5 C6 C11 177.9(5) . . . . ?
O1 C1 C6 C5 175.1(5) . . . . ?
C2 C1 C6 C5 -4.1(8) . . . . ?
O1 C1 C6 C11 -1.5(8) . . . . ?
C2 C1 C6 C11 179.3(5) . . . . ?
C3 C4 C7 C8 3.3(9) . . . . ?
C5 C4 C7 C8 -179.1(6) . . . . ?
C3 C4 C7 C9 124.9(7) . . . . ?
C5 C4 C7 C9 -57.4(8) . . . . ?
C3 C4 C7 C10 -116.9(7) . . . . ?
C5 C4 C7 C10 60.8(8) . . . . ?
C5 C6 C11 O2 -101.3(6) . . . . ?
C1 C6 C11 O2 75.2(6) . . . . ?
O3 C13 C14 C15 179.3(5) . . . . ?
C18 C13 C14 C15 -2.9(9) . . . . ?
O3 C13 C14 C12 0.9(9) . . . . ?
C18 C13 C14 C12 178.7(6) . . . . ?
O2 C12 C14 C13 -69.6(7) . . . . ?
O2 C12 C14 C15 112.0(6) . . . . ?
C13 C14 C15 C16 2.9(10) . . . . ?
C12 C14 C15 C16 -178.7(6) . . . . ?
C14 C15 C16 C17 -1.8(10) . . . . ?
C14 C15 C16 C19 175.8(6) . . . . ?
C15 C16 C17 C18 0.7(10) . . . . ?
C19 C16 C17 C18 -176.9(6) . . . . ?
C16 C17 C18 C13 -0.7(9) . . . . ?
C16 C17 C18 C23 177.3(6) . . . . ?
O3 C13 C18 C17 179.7(5) . . . . ?
C14 C13 C18 C17 1.8(9) . . . . ?
O3 C13 C18 C23 1.6(8) . . . . ?
C14 C13 C18 C23 -176.2(6) . . . . ?
C17 C16 C19 C20 -165.4(6) . . . . ?
C15 C16 C19 C20 17.1(9) . . . . ?
C17 C16 C19 C21 -43.8(9) . . . . ?
C15 C16 C19 C21 138.8(6) . . . . ?
C17 C16 C19 C22 74.6(8) . . . . ?
C15 C16 C19 C22 -102.9(7) . . . . ?
C17 C18 C23 C25 126.8(6) . . . . ?
C13 C18 C23 C25 -55.3(8) . . . . ?
O4 C24 C25 C26 -176.7(6) . . . . ?
C29 C24 C25 C26 2.6(9) . . . . ?
O4 C24 C25 C23 2.3(9) . . . . ?
C29 C24 C25 C23 -178.4(6) . . . . ?
C18 C23 C25 C26 -83.8(7) . . . . ?
C18 C23 C25 C24 97.3(7) . . . . ?
C24 C25 C26 C27 -1.9(10) . . . . ?
C23 C25 C26 C27 179.1(6) . . . . ?
C25 C26 C27 C28 -0.4(11) . . . . ?
C25 C26 C27 C30 -179.1(8) . . . . ?
C26 C27 C28 C29 2.2(11) . . . . ?
C30 C27 C28 C29 -179.0(8) . . . . ?
O4 C24 C29 C28 178.3(6) . . . . ?
C25 C24 C29 C28 -0.9(10) . . . . ?
O4 C24 C29 C34 2.0(9) . . . . ?
C25 C24 C29 C34 -177.2(6) . . . . ?
C27 C28 C29 C24 -1.5(11) . . . . ?
C27 C28 C29 C34 175.0(7) . . . . ?
C26 C27 C30 C31 106.9(9) . . . . ?
C28 C27 C30 C31 -71.8(9) . . . . ?
C26 C27 C30 C33 -132.4(9) . . . . ?
C28 C27 C30 C33 49.0(12) . . . . ?
C26 C27 C30 C32 -14.7(12) . . . . ?
C28 C27 C30 C32 166.6(8) . . . . ?
C24 C29 C34 C36 98.1(7) . . . . ?
C28 C29 C34 C36 -78.2(8) . . . . ?
O5 C35 C36 C37 178.3(5) . . . . ?
C40 C35 C36 C37 -0.5(8) . . . . ?
O5 C35 C36 C34 -4.3(8) . . . . ?
C40 C35 C36 C34 176.8(5) . . . . ?
C29 C34 C36 C37 88.5(7) . . . . ?
C29 C34 C36 C35 -88.7(7) . . . . ?
C35 C36 C37 C38 1.2(9) . . . . ?
C34 C36 C37 C38 -176.1(5) . . . . ?
C36 C37 C38 C39 -1.3(9) . . . . ?
C36 C37 C38 C41 179.1(6) . . . . ?
C37 C38 C39 C40 0.8(9) . . . . ?
C41 C38 C39 C40 -179.7(6) . . . . ?
C38 C39 C40 C35 -0.2(9) . . . . ?
C38 C39 C40 C45 179.4(6) . . . . ?
O5 C35 C40 C39 -178.9(5) . . . . ?
C36 C35 C40 C39 0.0(8) . . . . ?
O5 C35 C40 C45 1.5(8) . . . . ?
C36 C35 C40 C45 -179.6(5) . . . . ?
C39 C38 C41 C44 0.7(10) . . . . ?
C37 C38 C41 C44 -179.7(7) . . . . ?
C39 C38 C41 C42 122.7(8) . . . . ?
C37 C38 C41 C42 -57.8(9) . . . . ?
C39 C38 C41 C43 -120.8(8) . . . . ?
C37 C38 C41 C43 58.7(9) . . . . ?
C39 C40 C45 O6 -106.1(6) . . . . ?
C35 C40 C45 O6 73.5(7) . . . . ?
O7 C47 C48 C49 -179.3(6) . . . . ?
C52 C47 C48 C49 0.2(10) . . . . ?
O7 C47 C48 C46 1.2(9) . . . . ?
C52 C47 C48 C46 -179.2(6) . . . . ?
O6 C46 C48 C47 -68.1(8) . . . . ?
O6 C46 C48 C49 112.5(7) . . . . ?
C47 C48 C49 C50 0.5(10) . . . . ?
C46 C48 C49 C50 179.9(6) . . . . ?
C48 C49 C50 C51 -1.0(10) . . . . ?
C48 C49 C50 C53 177.5(7) . . . . ?
C49 C50 C51 C52 0.8(10) . . . . ?
C53 C50 C51 C52 -177.7(6) . . . . ?
O7 C47 C52 C51 179.2(5) . . . . ?
C48 C47 C52 C51 -0.4(9) . . . . ?
O7 C47 C52 C57 2.4(9) . . . . ?
C48 C47 C52 C57 -177.2(6) . . . . ?
C50 C51 C52 C47 -0.2(10) . . . . ?
C50 C51 C52 C57 176.5(6) . . . . ?
C51 C50 C53 C56A -67.6(11) . . . . ?
C49 C50 C53 C56A 113.9(10) . . . . ?
C51 C50 C53 C54B 86.7(15) . . . . ?
C49 C50 C53 C54B -91.7(15) . . . . ?
C51 C50 C53 C56B -145.9(19) . . . . ?
C49 C50 C53 C56B 36(2) . . . . ?
C51 C50 C53 C54A 54.5(10) . . . . ?
C49 C50 C53 C54A -124.0(9) . . . . ?
C51 C50 C53 C55A 174.8(9) . . . . ?
C49 C50 C53 C55A -3.7(11) . . . . ?
C51 C50 C53 C55B -38.7(16) . . . . ?
C49 C50 C53 C55B 142.9(15) . . . . ?
C47 C52 C57 C59 -54.4(8) . . . . ?
C51 C52 C57 C59 129.0(6) . . . . ?
O8 C58 C59 C60 -178.2(5) . . . . ?
C63 C58 C59 C60 2.0(9) . . . . ?
O8 C58 C59 C57 1.5(9) . . . . ?
C63 C58 C59 C57 -178.4(5) . . . . ?
C52 C57 C59 C60 -82.2(7) . . . . ?
C52 C57 C59 C58 98.1(7) . . . . ?
C58 C59 C60 C61 -3.5(9) . . . . ?
C57 C59 C60 C61 176.8(6) . . . . ?
C59 C60 C61 C62 2.3(9) . . . . ?
C59 C60 C61 C64 -177.2(6) . . . . ?
C60 C61 C62 C63 0.4(9) . . . . ?
C64 C61 C62 C63 180.0(6) . . . . ?
C61 C62 C63 C58 -1.8(10) . . . . ?
C61 C62 C63 C68 173.6(6) . . . . ?
O8 C58 C63 C62 -179.3(5) . . . . ?
C59 C58 C63 C62 0.6(9) . . . . ?
O8 C58 C63 C68 5.4(9) . . . . ?
C59 C58 C63 C68 -174.7(5) . . . . ?
C62 C61 C64 C67 47.6(9) . . . . ?
C60 C61 C64 C67 -132.9(7) . . . . ?
C62 C61 C64 C66 169.7(7) . . . . ?
C60 C61 C64 C66 -10.8(10) . . . . ?
C62 C61 C64 C65 -72.7(8) . . . . ?
C60 C61 C64 C65 106.8(7) . . . . ?
C3 C2 C68 C63 79.6(7) . . . . ?
C1 C2 C68 C63 -92.9(6) . . . . ?
C62 C63 C68 C2 -80.3(7) . . . . ?
C58 C63 C68 C2 95.2(7) . . . . ?
C76 C71 C72 C73 -1.3(12) . . . . ?
N1 C71 C72 C73 178.4(7) . . . . ?
C71 C72 C73 C74 -0.9(13) . . . . ?
C72 C73 C74 C75 2.2(14) . . . . ?
C72 C73 C74 C77 -178.4(8) . . . . ?
C73 C74 C75 C76 -1.3(13) . . . . ?
C77 C74 C75 C76 179.3(8) . . . . ?
N1 C71 C76 C75 -177.5(7) . . . . ?
C72 C71 C76 C75 2.1(12) . . . . ?
C74 C75 C76 C71 -0.9(13) . . . . ?
C73 C74 C77 F1A 176.7(10) . . . . ?
C75 C74 C77 F1A -3.9(13) . . . . ?
C73 C74 C77 F2B -7.9(13) . . . . ?
C75 C74 C77 F2B 171.5(9) . . . . ?
C73 C74 C77 F2A -60.9(12) . . . . ?
C75 C74 C77 F2A 118.6(10) . . . . ?
C73 C74 C77 F1B -129.4(10) . . . . ?
C75 C74 C77 F1B 50.0(12) . . . . ?
C73 C74 C77 F3B 114.5(10) . . . . ?
C75 C74 C77 F3B -66.1(11) . . . . ?
C73 C74 C77 F3A 53.2(12) . . . . ?
C75 C74 C77 F3A -127.4(10) . . . . ?
C86 C81 C82 C83 -0.4(11) . . . . ?
N2 C81 C82 C83 176.0(7) . . . . ?
C81 C82 C83 C84 -2.0(12) . . . . ?
C82 C83 C84 C85 3.3(14) . . . . ?
C82 C83 C84 C87 -176.5(8) . . . . ?
C83 C84 C85 C86 -2.3(14) . . . . ?
C87 C84 C85 C86 177.5(9) . . . . ?
N2 C81 C86 C85 -175.0(8) . . . . ?
C82 C81 C86 C85 1.4(13) . . . . ?
C84 C85 C86 C81 -0.1(14) . . . . ?
C6 C1 O1 V1 -91.5(6) . . . . ?
C2 C1 O1 V1 87.8(6) . . . . ?
C6 C11 O2 C12 -164.3(5) . . . . ?
C14 C12 O2 C11 155.9(5) . . . . ?
C14 C13 O3 V1 101.2(6) . . . . ?
C18 C13 O3 V1 -76.7(6) . . . . ?
C29 C24 O4 V2 -80.1(6) . . . . ?
C25 C24 O4 V2 99.2(6) . . . . ?
C29 C24 O4 V1 121.5(5) . . . . ?
C25 C24 O4 V1 -59.2(7) . . . . ?
C36 C35 O5 V2 86.7(6) . . . . ?
C40 C35 O5 V2 -94.4(6) . . . . ?
C40 C45 O6 C46 -167.0(5) . . . . ?
C48 C46 O6 C45 152.4(5) . . . . ?
C48 C47 O7 V2 101.9(6) . . . . ?
C52 C47 O7 V2 -77.6(6) . . . . ?
C63 C58 O8 V1 -80.7(6) . . . . ?
C59 C58 O8 V1 99.5(5) . . . . ?
C63 C58 O8 V2 121.9(5) . . . . ?
C59 C58 O8 V2 -57.9(7) . . . . ?
C83 C84 C87 F4B 125.0(14) . . . . ?
C85 C84 C87 F4B -54.8(15) . . . . ?
C83 C84 C87 F6A 173.2(9) . . . . ?
C85 C84 C87 F6A -6.6(14) . . . . ?
C83 C84 C87 F5A -67.4(12) . . . . ?
C85 C84 C87 F5A 112.8(10) . . . . ?
C83 C84 C87 F5B -1.6(15) . . . . ?
C85 C84 C87 F5B 178.6(12) . . . . ?
C83 C84 C87 F4A 47.0(13) . . . . ?
C85 C84 C87 F4A -132.8(10) . . . . ?
C83 C84 C87 F6B -111.7(13) . . . . ?
C85 C84 C87 F6B 68.5(14) . . . . ?
C1 O1 V1 N1 11.3(5) . . . . ?
C1 O1 V1 O3 114.9(5) . . . . ?
C1 O1 V1 O8 -82.7(5) . . . . ?
C1 O1 V1 O4 -155.5(5) . . . . ?
C13 O3 V1 N1 -16.8(5) . . . . ?
C13 O3 V1 O1 -125.4(4) . . . . ?
C13 O3 V1 O8 93.1(5) . . . . ?
C13 O3 V1 O4 116.1(4) . . . . ?
C35 O5 V2 N2 11.0(6) . . . . ?
C35 O5 V2 O7 114.8(5) . . . . ?
C35 O5 V2 O4 -83.0(5) . . . . ?
C35 O5 V2 O8 -155.6(5) . . . . ?
C47 O7 V2 N2 -16.7(5) . . . . ?
C47 O7 V2 O5 -125.7(4) . . . . ?
C47 O7 V2 O4 94.1(5) . . . . ?
C47 O7 V2 O8 117.2(4) . . . . ?
